data_4067344
loop_
_publ_author_name
'Liu, Lantao'
'Zhang, Wen-Xiong'
'Luo, Qian'
'Li, Heng'
'Xi, Zhenfeng'

_publ_section_title
;
 Isolation and X-ray Structure of a Trimeric 1,4-Dilithio-1,3-butadiene
 and a Dimeric Me3Si-Substituted 1,4-Dilithio-1,3-butadiene
;
_journal_issue 1
_journal_name_full Organometallics
_journal_page_first 278
_journal_paper_doi 10.1021/om900872u
_journal_volume 29
_journal_year 2010
_chemical_formula_sum 'C54 H72 Li4 O2 Si2'
_chemical_formula_weight 837.06
_chemical_name_systematic
; 
 ? 
;
_space_group_IT_number 9
_symmetry_cell_setting monoclinic
_symmetry_space_group_name_Hall 'C -2yc'
_symmetry_space_group_name_H-M 'C 1 c 1'
_atom_sites_solution_hydrogens geom
_atom_sites_solution_primary direct
_atom_sites_solution_secondary difmap
_audit_creation_method SHELXL-97
_cell_angle_alpha 90.00
_cell_angle_beta 121.30(3)
_cell_angle_gamma 90.00
_cell_formula_units_Z 4
_cell_length_a 26.694(5)
_cell_length_b 11.166(2)
_cell_length_c 20.498(4)
_cell_measurement_reflns_used 21353
_cell_measurement_temperature 123(2)
_cell_measurement_theta_max 27.48
_cell_measurement_theta_min 2.03
_cell_volume 5221(2)
_computing_cell_refinement Rapid-AUTO
_computing_data_collection 'Rapid-AUTO (Rigaku,2000)'
_computing_data_reduction 'CrystalStructure (Rigaku/MSC,2000)'
_computing_molecular_graphics 'Siemens SHELXTL V4.2,(Sheldrick,1990)'
_computing_publication_material SHELXL-97,(Sheldrick,1997)
_computing_structure_refinement SHELXL-97,(Sheldrick,1997)
_computing_structure_solution SHELXS-97,(Sheldrick,1997)
_diffrn_ambient_temperature 123(2)
_diffrn_detector_area_resol_mean 10.00
_diffrn_measured_fraction_theta_full 0.997
_diffrn_measured_fraction_theta_max 0.997
_diffrn_measurement_device_type 'Rigaku RAXIS RAPID IP'
_diffrn_measurement_method \W
_diffrn_radiation_monochromator graphite
_diffrn_radiation_source 'fine-focus sealed tube'
_diffrn_radiation_type MoK\a
_diffrn_radiation_wavelength 0.71073
_diffrn_reflns_av_R_equivalents 0.05703705
_diffrn_reflns_av_sigmaI/netI 0.1002
_diffrn_reflns_limit_h_max 34
_diffrn_reflns_limit_h_min -34
_diffrn_reflns_limit_k_max 14
_diffrn_reflns_limit_k_min -14
_diffrn_reflns_limit_l_max 22
_diffrn_reflns_limit_l_min -26
_diffrn_reflns_number 21353
_diffrn_reflns_theta_full 27.48
_diffrn_reflns_theta_max 27.48
_diffrn_reflns_theta_min 2.03
_diffrn_standards_decay_% 0
_diffrn_standards_interval_count 0
_diffrn_standards_interval_time 0
_diffrn_standards_number 0
_exptl_absorpt_coefficient_mu 0.104
_exptl_absorpt_correction_T_max 0.9694
_exptl_absorpt_correction_T_min 0.9401
_exptl_absorpt_correction_type empirical
_exptl_absorpt_process_details
; 
                                  HIGASHI, T. (1995). Abscor-Empirical 
                                  Absorption Correction based on Fourier 
                                  Series Approximation. 
                                  Rigaku Corporation,Tokyo,Japan. 
;
_exptl_crystal_colour orange
_exptl_crystal_density_diffrn 1.065
_exptl_crystal_density_method 'not measured'
_exptl_crystal_description prism
_exptl_crystal_F_000 1808
_exptl_crystal_size_max 0.60
_exptl_crystal_size_mid 0.30
_exptl_crystal_size_min 0.30
_refine_diff_density_max 0.247
_refine_diff_density_min -0.392
_refine_diff_density_rms 0.075
_refine_ls_abs_structure_details 'Flack H D (1983), Acta Cryst. A39, 876-881'
_refine_ls_abs_structure_Flack -0.4(3)
_refine_ls_extinction_method none
_refine_ls_goodness_of_fit_ref 1.000
_refine_ls_hydrogen_treatment none
_refine_ls_matrix_type full
_refine_ls_number_parameters 567
_refine_ls_number_reflns 5976
_refine_ls_number_restraints 2
_refine_ls_restrained_S_all 1.000
_refine_ls_R_factor_all 0.1046
_refine_ls_R_factor_gt 0.0478
_refine_ls_shift/su_max 0.022
_refine_ls_shift/su_mean 0.002
_refine_ls_structure_factor_coef Fsqd
_refine_ls_weighting_details 'calc w=1/[\s^2^(Fo^2^)+(0.0300P)^2^+0.0000P] where P=(Fo^2^+2Fc^2^)/3'
_refine_ls_weighting_scheme calc
_refine_ls_wR_factor_gt 0.0892
_refine_ls_wR_factor_ref 0.0995
_reflns_number_gt 3262
_reflns_number_total 5976
_reflns_threshold_expression >2sigma(I)
_cod_data_source_file om900872u_si_003.cif
_cod_data_source_block z8706b
_cod_depositor_comments
;
The following automatic conversions were performed:

'_exptl_absorpt_correction_type' value 'Empirical' changed to
'empirical' according to
/home/saulius/struct/CIF-dictionaries/cif_core.dic dictionary named
'cif_core.dic' version 2.4.1 from 2010-06-29.

Automatic conversion script
Id: cif_fix_values 1715 2011-07-08 13:25:40Z adriana 
;
_cod_original_cell_volume 5220.3(18)
_cod_original_sg_symbol_H-M Cc
_cod_database_code 4067344

loop_
_symmetry_equiv_pos_as_xyz
'x, y, z'
'x, -y, z+1/2'
'x+1/2, y+1/2, z'
'x+1/2, -y+1/2, z+1/2'

loop_
_atom_site_label
_atom_site_type_symbol
_atom_site_fract_x
_atom_site_fract_y
_atom_site_fract_z
_atom_site_U_iso_or_equiv
_atom_site_adp_type
_atom_site_occupancy
_atom_site_symmetry_multiplicity
_atom_site_calc_flag
_atom_site_refinement_flags
C1 C 0.0633(3) 0.2831(8) 0.0805(4) 0.025(2) Uani 1 1 d .
C2 C 0.0316(3) 0.3239(8) 0.0067(5) 0.027(2) Uani 1 1 d .
C3 C 0.0493(3) 0.4375(8) -0.0188(4) 0.0241(19) Uani 1 1 d .
C4 C 0.1048(4) 0.4815(8) 0.0197(5) 0.028(2) Uani 1 1 d .
C5 C -0.0301(4) 0.1522(9) 0.1034(6) 0.052(3) Uani 1 1 d .
H5A H -0.0362 0.2305 0.1197 0.078 Uiso 1 1 calc R
H5B H -0.0324 0.0893 0.1351 0.078 Uiso 1 1 calc R
H5C H -0.0603 0.1386 0.0498 0.078 Uiso 1 1 calc R
C6 C 0.0489(5) 0.0059(9) 0.0734(5) 0.050(3) Uani 1 1 d .
H6A H 0.0131 -0.0078 0.0239 0.075 Uiso 1 1 calc R
H6B H 0.0544 -0.0598 0.1082 0.075 Uiso 1 1 calc R
H6C H 0.0826 0.0094 0.0667 0.075 Uiso 1 1 calc R
C7 C 0.0991(4) 0.1384(8) 0.2210(5) 0.042(2) Uani 1 1 d .
H7A H 0.1385 0.1312 0.2289 0.063 Uiso 1 1 calc R
H7B H 0.0907 0.0681 0.2423 0.063 Uiso 1 1 calc R
H7C H 0.0970 0.2108 0.2464 0.063 Uiso 1 1 calc R
C8 C -0.0182(4) 0.2523(8) -0.0598(5) 0.032(2) Uani 1 1 d .
H8A H -0.0512 0.3065 -0.0926 0.039 Uiso 1 1 calc R
H8B H -0.0326 0.1897 -0.0394 0.039 Uiso 1 1 calc R
C9 C 0.0058(4) 0.1921(10) -0.1085(5) 0.041(2) Uani 1 1 d .
H9A H 0.0231 0.2549 -0.1250 0.050 Uiso 1 1 calc R
H9B H 0.0374 0.1348 -0.0758 0.050 Uiso 1 1 calc R
C10 C -0.0424(5) 0.1259(10) -0.1793(5) 0.059(3) Uani 1 1 d .
H10A H -0.0701 0.1847 -0.2168 0.071 Uiso 1 1 calc R
H10B H -0.0645 0.0730 -0.1642 0.071 Uiso 1 1 calc R
C11 C -0.0147(5) 0.0491(12) -0.2168(6) 0.090(4) Uani 1 1 d .
H11A H 0.0011 0.1024 -0.2398 0.136 Uiso 1 1 calc R
H11B H -0.0450 -0.0025 -0.2564 0.136 Uiso 1 1 calc R
H11C H 0.0169 -0.0006 -0.1777 0.136 Uiso 1 1 calc R
C12 C -0.0027(3) 0.5033(8) -0.0878(4) 0.028(2) Uani 1 1 d .
C13 C -0.0044(4) 0.5311(10) -0.1536(5) 0.048(3) Uani 1 1 d .
H13 H 0.0259 0.5032 -0.1610 0.057 Uiso 1 1 calc R
C14 C -0.0493(5) 0.5992(12) -0.2098(6) 0.064(3) Uani 1 1 d .
H14 H -0.0475 0.6259 -0.2526 0.077 Uiso 1 1 calc R
C15 C -0.0967(5) 0.6282(11) -0.2033(7) 0.060(4) Uani 1 1 d .
H15 H -0.1303 0.6656 -0.2444 0.072 Uiso 1 1 calc R
C16 C -0.0951(5) 0.6028(11) -0.1377(7) 0.058(3) Uani 1 1 d .
H16 H -0.1255 0.6319 -0.1309 0.069 Uiso 1 1 calc R
C17 C -0.0505(4) 0.5359(9) -0.0805(5) 0.044(3) Uani 1 1 d .
H17 H -0.0521 0.5123 -0.0370 0.052 Uiso 1 1 calc R
C18 C 0.1156(4) 0.5936(9) -0.0116(5) 0.029(2) Uani 1 1 d .
C19 C 0.0985(4) 0.7067(10) -0.0014(6) 0.044(3) Uani 1 1 d .
H19 H 0.0776 0.7136 0.0244 0.053 Uiso 1 1 calc R
C20 C 0.1113(5) 0.8094(10) -0.0282(6) 0.051(3) Uani 1 1 d .
H20 H 0.1009 0.8855 -0.0180 0.061 Uiso 1 1 calc R
C21 C 0.1392(5) 0.8023(10) -0.0699(5) 0.045(3) Uani 1 1 d .
H21 H 0.1455 0.8713 -0.0918 0.054 Uiso 1 1 calc R
C22 C 0.1574(4) 0.6882(9) -0.0777(5) 0.042(2) Uani 1 1 d .
H22 H 0.1775 0.6788 -0.1043 0.050 Uiso 1 1 calc R
C23 C 0.1465(4) 0.5925(9) -0.0477(5) 0.040(2) Uani 1 1 d .
H23 H 0.1616 0.5177 -0.0518 0.048 Uiso 1 1 calc R
C24 C 0.2184(3) 0.2865(8) 0.1683(4) 0.0241(19) Uani 1 1 d .
C25 C 0.2480(4) 0.3204(8) 0.2420(4) 0.0226(19) Uani 1 1 d .
C26 C 0.2336(4) 0.4386(8) 0.2675(5) 0.026(2) Uani 1 1 d .
C27 C 0.1780(3) 0.4823(8) 0.2300(4) 0.0228(18) Uani 1 1 d .
C28 C 0.1862(5) 0.1376(9) 0.0303(6) 0.057(3) Uani 1 1 d .
H28A H 0.1467 0.1211 0.0201 0.086 Uiso 1 1 calc R
H28B H 0.1986 0.0723 0.0099 0.086 Uiso 1 1 calc R
H28C H 0.1860 0.2130 0.0057 0.086 Uiso 1 1 calc R
C29 C 0.2332(5) -0.0005(9) 0.1765(6) 0.055(3) Uani 1 1 d .
H29A H 0.2547 0.0053 0.2323 0.083 Uiso 1 1 calc R
H29B H 0.2507 -0.0635 0.1612 0.083 Uiso 1 1 calc R
H29C H 0.1921 -0.0200 0.1575 0.083 Uiso 1 1 calc R
C30 C 0.3127(4) 0.1593(9) 0.1446(6) 0.056(3) Uani 1 1 d .
H30A H 0.3104 0.2113 0.1046 0.084 Uiso 1 1 calc R
H30B H 0.3253 0.0790 0.1397 0.084 Uiso 1 1 calc R
H30C H 0.3412 0.1924 0.1948 0.084 Uiso 1 1 calc R
C31 C 0.2963(4) 0.2502(9) 0.3091(5) 0.032(2) Uani 1 1 d .
H31A H 0.3123 0.1898 0.2894 0.038 Uiso 1 1 calc R
H31B H 0.3285 0.3057 0.3425 0.038 Uiso 1 1 calc R
C32 C 0.2760(4) 0.1887(10) 0.3552(5) 0.044(3) Uani 1 1 d .
H32A H 0.2578 0.2496 0.3715 0.052 Uiso 1 1 calc R
H32B H 0.2447 0.1319 0.3212 0.052 Uiso 1 1 calc R
C33 C 0.3183(4) 0.1232(11) 0.4224(6) 0.069(3) Uani 1 1 d .
H33A H 0.3469 0.1815 0.4595 0.083 Uiso 1 1 calc R
H33B H 0.3401 0.0690 0.4076 0.083 Uiso 1 1 calc R
C34 C 0.2956(5) 0.0517(11) 0.4614(6) 0.087(5) Uani 1 1 d .
H34A H 0.2627 0.0938 0.4595 0.130 Uiso 1 1 calc R
H34B H 0.3268 0.0397 0.5148 0.130 Uiso 1 1 calc R
H34C H 0.2823 -0.0262 0.4361 0.130 Uiso 1 1 calc R
C35 C 0.2822(4) 0.4991(8) 0.3315(4) 0.031(2) Uani 1 1 d .
C36 C 0.3303(4) 0.5378(9) 0.3277(5) 0.033(2) Uani 1 1 d .
H36 H 0.3303 0.5233 0.2820 0.040 Uiso 1 1 calc R
C37 C 0.3783(5) 0.5964(10) 0.3871(6) 0.048(3) Uani 1 1 d .
H37 H 0.4118 0.6150 0.3840 0.058 Uiso 1 1 calc R
C38 C 0.3759(6) 0.6269(12) 0.4507(6) 0.070(4) Uani 1 1 d .
H38 H 0.4059 0.6750 0.4897 0.084 Uiso 1 1 calc R
C39 C 0.3302(5) 0.5879(12) 0.4579(5) 0.066(3) Uani 1 1 d .
H39 H 0.3315 0.6004 0.5045 0.079 Uiso 1 1 calc R
C40 C 0.2828(4) 0.5310(9) 0.3987(5) 0.041(3) Uani 1 1 d .
H40 H 0.2498 0.5128 0.4029 0.050 Uiso 1 1 calc R
C41 C 0.1647(3) 0.5931(8) 0.2574(4) 0.0228(19) Uani 1 1 d .
C42 C 0.1831(4) 0.7063(9) 0.2487(5) 0.037(2) Uani 1 1 d .
H42 H 0.2028 0.7141 0.2214 0.044 Uiso 1 1 calc R
C43 C 0.1726(5) 0.8080(10) 0.2797(6) 0.051(3) Uani 1 1 d .
H43 H 0.1866 0.8838 0.2749 0.061 Uiso 1 1 calc R
C44 C 0.1433(5) 0.7999(10) 0.3160(6) 0.054(3) Uani 1 1 d .
H44 H 0.1361 0.8710 0.3352 0.065 Uiso 1 1 calc R
C45 C 0.1235(4) 0.6941(9) 0.3265(5) 0.043(3) Uani 1 1 d .
H45 H 0.1031 0.6912 0.3531 0.052 Uiso 1 1 calc R
C46 C 0.1338(3) 0.5858(8) 0.2966(4) 0.030(2) Uani 1 1 d .
H46 H 0.1201 0.5108 0.3030 0.036 Uiso 1 1 calc R
C47 C -0.0141(4) 0.4950(10) 0.1361(7) 0.069(3) Uani 1 1 d .
H47A H 0.0086 0.4369 0.1778 0.082 Uiso 1 1 calc R
H47B H -0.0454 0.4515 0.0912 0.082 Uiso 1 1 calc R
C48 C -0.0414(5) 0.5971(10) 0.1629(7) 0.127(4) Uani 1 1 d .
H48A H -0.0828 0.5798 0.1462 0.153 Uiso 1 1 calc R
H48B H -0.0185 0.6075 0.2191 0.153 Uiso 1 1 calc R
C49 C -0.0369(6) 0.6955(12) 0.1261(7) 0.125(6) Uani 1 1 d .
H49A H -0.0326 0.7685 0.1560 0.150 Uiso 1 1 calc R
H49B H -0.0732 0.7036 0.0754 0.150 Uiso 1 1 calc R
C50 C 0.0142(4) 0.6848(10) 0.1163(5) 0.058(3) Uani 1 1 d .
H50A H 0.0055 0.7209 0.0674 0.070 Uiso 1 1 calc R
H50B H 0.0491 0.7245 0.1587 0.070 Uiso 1 1 calc R
C51 C 0.2644(4) 0.6897(8) 0.1337(5) 0.043(2) Uani 1 1 d .
H51A H 0.2831 0.7195 0.1867 0.052 Uiso 1 1 calc R
H51B H 0.2260 0.7301 0.1023 0.052 Uiso 1 1 calc R
C52 C 0.3036(5) 0.7128(10) 0.1014(6) 0.079(3) Uani 1 1 d .
H52A H 0.2809 0.7156 0.0449 0.095 Uiso 1 1 calc R
H52B H 0.3265 0.7876 0.1218 0.095 Uiso 1 1 calc R
C53 C 0.3411(3) 0.6055(9) 0.1306(5) 0.069(2) Uani 1 1 d .
H53A H 0.3695 0.6115 0.1862 0.083 Uiso 1 1 calc R
H53B H 0.3625 0.5919 0.1038 0.083 Uiso 1 1 calc R
C54 C 0.2967(4) 0.5090(10) 0.1127(6) 0.063(3) Uani 1 1 d .
H54A H 0.2763 0.4865 0.0581 0.075 Uiso 1 1 calc R
H54B H 0.3154 0.4368 0.1443 0.075 Uiso 1 1 calc R
Li1 Li 0.0858(6) 0.4738(13) 0.1154(8) 0.031(3) Uani 1 1 d .
Li2 Li 0.1350(7) 0.3080(15) 0.0609(9) 0.037(4) Uani 1 1 d .
Li3 Li 0.1945(6) 0.4708(13) 0.1305(7) 0.028(3) Uani 1 1 d .
Li4 Li 0.1461(6) 0.3064(14) 0.1901(7) 0.024(3) Uani 1 1 d .
O1 O 0.0234(2) 0.5574(5) 0.1166(3) 0.0304(14) Uani 1 1 d .
O2 O 0.2570(3) 0.5630(6) 0.1314(3) 0.0431(17) Uani 1 1 d .
Si1 Si 0.04266(9) 0.1486(2) 0.11391(12) 0.0308(6) Uani 1 1 d .
Si2 Si 0.23764(9) 0.1497(2) 0.13425(12) 0.0309(6) Uani 1 1 d .

loop_
_atom_site_aniso_label
_atom_site_aniso_U_11
_atom_site_aniso_U_22
_atom_site_aniso_U_33
_atom_site_aniso_U_23
_atom_site_aniso_U_13
_atom_site_aniso_U_12
C1 0.025(4) 0.023(5) 0.031(5) 0.007(4) 0.016(4) 0.006(3)
C2 0.014(4) 0.024(5) 0.037(5) -0.002(4) 0.009(4) -0.001(3)
C3 0.024(4) 0.021(5) 0.020(4) 0.001(3) 0.007(4) 0.002(3)
C4 0.037(5) 0.018(5) 0.041(5) -0.004(4) 0.028(4) -0.008(4)
C5 0.045(5) 0.052(7) 0.058(6) 0.016(5) 0.026(5) 0.006(4)
C6 0.074(8) 0.025(6) 0.063(7) 0.005(5) 0.043(6) 0.004(5)
C7 0.040(4) 0.041(6) 0.037(5) 0.017(4) 0.014(4) 0.007(4)
C8 0.033(5) 0.027(5) 0.035(5) -0.007(4) 0.015(4) -0.011(4)
C9 0.044(6) 0.037(6) 0.040(5) -0.016(5) 0.020(5) -0.009(5)
C10 0.071(6) 0.066(7) 0.029(4) -0.018(4) 0.018(4) -0.005(5)
C11 0.114(10) 0.091(10) 0.072(8) -0.022(6) 0.052(8) 0.008(7)
C12 0.017(4) 0.023(5) 0.031(4) 0.003(3) 0.003(4) 0.005(3)
C13 0.054(6) 0.059(8) 0.036(5) 0.003(5) 0.027(5) -0.006(5)
C14 0.056(7) 0.076(7) 0.048(6) 0.040(5) 0.019(6) 0.024(6)
C15 0.052(7) 0.067(10) 0.051(7) 0.027(6) 0.018(6) 0.027(6)
C16 0.035(5) 0.058(7) 0.067(7) 0.004(6) 0.017(6) 0.022(5)
C17 0.035(6) 0.037(6) 0.050(6) 0.003(5) 0.015(5) 0.002(5)
C18 0.039(5) 0.023(5) 0.030(5) 0.002(4) 0.021(5) -0.007(4)
C19 0.056(7) 0.030(7) 0.065(7) 0.004(5) 0.044(6) 0.003(5)
C20 0.085(8) 0.026(6) 0.060(6) -0.008(5) 0.050(6) -0.008(5)
C21 0.074(7) 0.032(6) 0.044(5) 0.009(5) 0.042(6) -0.006(5)
C22 0.069(7) 0.036(6) 0.039(5) -0.010(4) 0.040(5) -0.006(5)
C23 0.052(5) 0.033(5) 0.034(5) -0.004(4) 0.021(5) 0.010(4)
C24 0.023(4) 0.021(5) 0.036(5) 0.008(4) 0.020(4) 0.008(3)
C25 0.030(5) 0.023(5) 0.026(4) 0.000(4) 0.022(4) 0.002(4)
C26 0.031(5) 0.026(5) 0.035(5) 0.002(4) 0.026(4) 0.002(4)
C27 0.026(4) 0.025(5) 0.021(4) -0.005(3) 0.015(4) -0.005(4)
C28 0.080(7) 0.044(7) 0.055(6) -0.009(5) 0.040(6) 0.022(5)
C29 0.065(7) 0.025(6) 0.071(7) 0.004(5) 0.032(6) 0.009(5)
C30 0.051(6) 0.050(7) 0.095(8) -0.005(5) 0.057(6) 0.014(4)
C31 0.025(4) 0.029(5) 0.038(5) -0.008(4) 0.015(4) -0.003(3)
C32 0.041(6) 0.043(6) 0.050(6) 0.005(5) 0.025(6) 0.016(5)
C33 0.048(5) 0.087(9) 0.076(7) 0.038(6) 0.035(5) 0.040(5)
C34 0.112(10) 0.089(10) 0.079(8) 0.065(7) 0.063(8) 0.063(7)
C35 0.040(5) 0.028(5) 0.025(4) 0.000(3) 0.017(4) 0.009(4)
C36 0.036(5) 0.037(6) 0.029(5) -0.002(4) 0.018(5) -0.005(4)
C37 0.043(6) 0.044(6) 0.052(6) -0.011(5) 0.020(5) -0.008(5)
C38 0.059(8) 0.084(11) 0.045(7) -0.025(6) 0.011(7) -0.033(7)
C39 0.066(8) 0.097(9) 0.026(5) -0.016(5) 0.019(5) -0.017(6)
C40 0.034(5) 0.054(7) 0.028(5) -0.014(4) 0.011(4) -0.016(5)
C41 0.022(4) 0.025(5) 0.018(4) 0.003(4) 0.009(4) 0.000(4)
C42 0.059(7) 0.027(6) 0.044(6) 0.000(4) 0.041(6) 0.001(5)
C43 0.070(7) 0.023(6) 0.074(7) -0.010(5) 0.047(6) -0.006(5)
C44 0.072(8) 0.031(7) 0.062(7) -0.007(5) 0.038(7) 0.015(5)
C45 0.041(5) 0.049(7) 0.050(5) -0.018(4) 0.031(5) 0.009(4)
C46 0.034(4) 0.025(4) 0.039(5) 0.000(4) 0.026(4) 0.012(3)
C47 0.062(6) 0.054(6) 0.138(9) -0.015(5) 0.086(7) -0.006(4)
C48 0.147(10) 0.097(7) 0.217(13) 0.035(9) 0.150(10) 0.058(7)
C49 0.206(14) 0.123(10) 0.150(10) 0.094(9) 0.165(11) 0.126(10)
C50 0.076(7) 0.048(6) 0.036(5) 0.015(4) 0.019(5) 0.011(5)
C51 0.050(5) 0.021(4) 0.074(6) -0.004(4) 0.043(5) -0.022(4)
C52 0.092(5) 0.065(6) 0.087(5) 0.015(5) 0.051(5) -0.034(5)
C53 0.051(4) 0.095(6) 0.087(5) -0.022(5) 0.054(4) -0.018(4)
C54 0.056(6) 0.046(5) 0.087(7) -0.019(5) 0.038(5) -0.003(4)
Li1 0.027(7) 0.021(8) 0.036(8) 0.001(6) 0.011(7) 0.015(6)
Li2 0.039(9) 0.020(9) 0.062(9) 0.001(7) 0.033(8) 0.000(7)
Li3 0.032(7) 0.028(8) 0.032(7) 0.002(6) 0.023(7) 0.014(6)
Li4 0.025(7) 0.027(8) 0.018(6) -0.001(6) 0.010(6) 0.000(6)
O1 0.031(3) 0.023(4) 0.033(3) 0.003(2) 0.014(3) 0.011(2)
O2 0.044(4) 0.030(4) 0.071(4) -0.002(3) 0.042(4) -0.001(3)
Si1 0.0333(14) 0.0227(15) 0.0395(15) 0.0029(11) 0.0212(13) -0.0045(11)
Si2 0.0319(14) 0.0249(16) 0.0398(15) -0.0041(12) 0.0212(13) 0.0022(12)

loop_
_atom_type_symbol
_atom_type_description
_atom_type_scat_dispersion_real
_atom_type_scat_dispersion_imag
_atom_type_scat_source
C C 0.0033 0.0016 'International Tables Vol C Tables 4.2.6.8 and 6.1.1.4'
H H 0.0000 0.0000 'International Tables Vol C Tables 4.2.6.8 and 6.1.1.4'
Li Li -0.0003 0.0001 'International Tables Vol C Tables 4.2.6.8 and 6.1.1.4'
O O 0.0106 0.0060 'International Tables Vol C Tables 4.2.6.8 and 6.1.1.4'
Si Si 0.0817 0.0704 'International Tables Vol C Tables 4.2.6.8 and 6.1.1.4'

loop_
_geom_angle_atom_site_label_1
_geom_angle_atom_site_label_2
_geom_angle_atom_site_label_3
_geom_angle
C2 C1 Si1 123.2(6)
C2 C1 Li2 81.4(6)
Si1 C1 Li2 129.4(6)
C2 C1 Li4 143.4(7)
Si1 C1 Li4 93.0(5)
Li2 C1 Li4 70.0(5)
C2 C1 Li1 86.9(7)
Si1 C1 Li1 137.8(5)
Li2 C1 Li1 79.6(6)
Li4 C1 Li1 66.3(6)
C1 C2 C3 121.8(7)
C1 C2 C8 123.8(8)
C3 C2 C8 113.8(7)
C1 C2 Li2 64.0(6)
C3 C2 Li2 74.6(5)
C8 C2 Li2 129.1(7)
C1 C2 Li1 60.7(6)
C3 C2 Li1 67.7(5)
C8 C2 Li1 161.5(6)
Li2 C2 Li1 69.4(5)
C4 C3 C2 122.4(7)
C4 C3 C12 123.1(8)
C2 C3 C12 114.2(6)
C4 C3 Li1 66.8(6)
C2 C3 Li1 76.5(5)
C12 C3 Li1 126.3(6)
C4 C3 Li2 58.1(6)
C2 C3 Li2 68.6(5)
C12 C3 Li2 163.5(7)
Li1 C3 Li2 70.1(5)
C3 C4 C18 116.5(8)
C3 C4 Li2 88.6(7)
C18 C4 Li2 145.3(7)
C3 C4 Li1 79.8(6)
C18 C4 Li1 125.4(7)
Li2 C4 Li1 80.1(6)
C3 C4 Li3 145.0(7)
C18 C4 Li3 97.7(6)
Li2 C4 Li3 64.4(6)
Li1 C4 Li3 74.3(5)
Si1 C5 H5A 109.5
Si1 C5 H5B 109.5
H5A C5 H5B 109.5
Si1 C5 H5C 109.5
H5A C5 H5C 109.5
H5B C5 H5C 109.5
Si1 C6 H6A 109.5
Si1 C6 H6B 109.5
H6A C6 H6B 109.5
Si1 C6 H6C 109.5
H6A C6 H6C 109.5
H6B C6 H6C 109.5
Si1 C7 H7A 109.5
Si1 C7 H7B 109.5
H7A C7 H7B 109.5
Si1 C7 H7C 109.5
H7A C7 H7C 109.5
H7B C7 H7C 109.5
C2 C8 C9 109.2(7)
C2 C8 H8A 109.8
C9 C8 H8A 109.8
C2 C8 H8B 109.8
C9 C8 H8B 109.8
H8A C8 H8B 108.3
C10 C9 C8 112.5(8)
C10 C9 H9A 109.1
C8 C9 H9A 109.1
C10 C9 H9B 109.1
C8 C9 H9B 109.1
H9A C9 H9B 107.8
C9 C10 C11 110.5(9)
C9 C10 H10A 109.6
C11 C10 H10A 109.6
C9 C10 H10B 109.6
C11 C10 H10B 109.6
H10A C10 H10B 108.1
C10 C11 H11A 109.5
C10 C11 H11B 109.5
H11A C11 H11B 109.5
C10 C11 H11C 109.5
H11A C11 H11C 109.5
H11B C11 H11C 109.5
C13 C12 C17 118.8(8)
C13 C12 C3 124.1(8)
C17 C12 C3 117.2(8)
C12 C13 C14 121.3(10)
C12 C13 H13 119.3
C14 C13 H13 119.3
C15 C14 C13 119.4(10)
C15 C14 H14 120.3
C13 C14 H14 120.3
C16 C15 C14 119.3(10)
C16 C15 H15 120.3
C14 C15 H15 120.3
C15 C16 C17 122.0(10)
C15 C16 H16 119.0
C17 C16 H16 119.0
C16 C17 C12 118.5(9)
C16 C17 H17 120.7
C12 C17 H17 120.7
C23 C18 C19 115.2(9)
C23 C18 C4 121.9(9)
C19 C18 C4 122.8(7)
C20 C19 C18 121.5(9)
C20 C19 H19 119.2
C18 C19 H19 119.2
C19 C20 C21 120.9(10)
C19 C20 H20 119.6
C21 C20 H20 119.6
C20 C21 C22 116.6(9)
C20 C21 H21 121.7
C22 C21 H21 121.7
C23 C22 C21 120.2(8)
C23 C22 H22 119.9
C21 C22 H22 119.9
C22 C23 C18 125.3(9)
C22 C23 H23 117.3
C18 C23 H23 117.3
C25 C24 Si2 122.6(6)
C25 C24 Li3 91.5(7)
Si2 C24 Li3 136.9(5)
C25 C24 Li2 142.9(7)
Si2 C24 Li2 92.7(5)
Li3 C24 Li2 65.1(6)
C25 C24 Li4 79.0(6)
Si2 C24 Li4 126.9(6)
Li3 C24 Li4 81.4(6)
Li2 C24 Li4 69.6(5)
C24 C25 C31 126.5(8)
C24 C25 C26 121.2(7)
C31 C25 C26 112.2(6)
C24 C25 Li4 66.9(5)
C31 C25 Li4 127.6(6)
C26 C25 Li4 77.1(6)
C24 C25 Li3 57.2(6)
C31 C25 Li3 161.9(6)
C26 C25 Li3 67.8(5)
Li4 C25 Li3 70.5(5)
C27 C26 C35 123.2(8)
C27 C26 C25 120.5(8)
C35 C26 C25 116.3(7)
C27 C26 Li3 67.1(5)
C35 C26 Li3 127.9(7)
C25 C26 Li3 76.7(5)
C27 C26 Li4 58.0(6)
C35 C26 Li4 161.8(6)
C25 C26 Li4 66.2(5)
Li3 C26 Li4 70.2(5)
C26 C27 C41 119.5(7)
C26 C27 Li4 89.2(7)
C41 C27 Li4 142.5(7)
C26 C27 Li3 79.9(6)
C41 C27 Li3 125.3(7)
Li4 C27 Li3 80.2(6)
C26 C27 Li1 144.7(7)
C41 C27 Li1 94.6(6)
Li4 C27 Li1 65.1(5)
Li3 C27 Li1 72.4(5)
Si2 C28 H28A 109.5
Si2 C28 H28B 109.5
H28A C28 H28B 109.5
Si2 C28 H28C 109.5
H28A C28 H28C 109.5
H28B C28 H28C 109.5
Si2 C29 H29A 109.5
Si2 C29 H29B 109.5
H29A C29 H29B 109.5
Si2 C29 H29C 109.5
H29A C29 H29C 109.5
H29B C29 H29C 109.5
Si2 C30 H30A 109.5
Si2 C30 H30B 109.5
H30A C30 H30B 109.5
Si2 C30 H30C 109.5
H30A C30 H30C 109.5
H30B C30 H30C 109.5
C32 C31 C25 113.4(7)
C32 C31 H31A 108.9
C25 C31 H31A 108.9
C32 C31 H31B 108.9
C25 C31 H31B 108.9
H31A C31 H31B 107.7
C33 C32 C31 118.6(8)
C33 C32 H32A 107.7
C31 C32 H32A 107.7
C33 C32 H32B 107.7
C31 C32 H32B 107.7
H32A C32 H32B 107.1
C32 C33 C34 117.1(9)
C32 C33 H33A 108.0
C34 C33 H33A 108.0
C32 C33 H33B 108.0
C34 C33 H33B 108.0
H33A C33 H33B 107.3
C33 C34 H34A 109.5
C33 C34 H34B 109.5
H34A C34 H34B 109.5
C33 C34 H34C 109.5
H34A C34 H34C 109.5
H34B C34 H34C 109.5
C36 C35 C40 115.6(8)
C36 C35 C26 120.9(7)
C40 C35 C26 123.4(8)
C37 C36 C35 123.6(8)
C37 C36 H36 118.2
C35 C36 H36 118.2
C38 C37 C36 118.0(10)
C38 C37 H37 121.0
C36 C37 H37 121.0
C39 C38 C37 120.2(10)
C39 C38 H38 119.9
C37 C38 H38 119.9
C40 C39 C38 121.1(10)
C40 C39 H39 119.5
C38 C39 H39 119.5
C39 C40 C35 121.0(9)
C39 C40 H40 119.5
C35 C40 H40 119.5
C42 C41 C46 117.9(8)
C42 C41 C27 122.6(7)
C46 C41 C27 119.5(8)
C43 C42 C41 120.5(8)
C43 C42 H42 119.7
C41 C42 H42 119.7
C44 C43 C42 120.8(10)
C44 C43 H43 119.6
C42 C43 H43 119.6
C43 C44 C45 122.6(10)
C43 C44 H44 118.7
C45 C44 H44 118.7
C44 C45 C46 119.0(8)
C44 C45 H45 120.5
C46 C45 H45 120.5
C41 C46 C45 119.1(8)
C41 C46 H46 120.5
C45 C46 H46 120.5
O1 C47 C48 104.9(8)
O1 C47 H47A 110.8
C48 C47 H47A 110.8
O1 C47 H47B 110.8
C48 C47 H47B 110.8
H47A C47 H47B 108.8
C49 C48 C47 101.2(8)
C49 C48 H48A 111.5
C47 C48 H48A 111.5
C49 C48 H48B 111.5
C47 C48 H48B 111.5
H48A C48 H48B 109.3
C48 C49 C50 111.1(9)
C48 C49 H49A 109.4
C50 C49 H49A 109.4
C48 C49 H49B 109.4
C50 C49 H49B 109.4
H49A C49 H49B 108.0
O1 C50 C49 104.2(9)
O1 C50 H50A 110.9
C49 C50 H50A 110.9
O1 C50 H50B 110.9
C49 C50 H50B 110.9
H50A C50 H50B 108.9
O2 C51 C52 105.6(8)
O2 C51 H51A 110.6
C52 C51 H51A 110.6
O2 C51 H51B 110.6
C52 C51 H51B 110.6
H51A C51 H51B 108.8
C53 C52 C51 99.3(7)
C53 C52 H52A 111.9
C51 C52 H52A 111.9
C53 C52 H52B 111.9
C51 C52 H52B 111.9
H52A C52 H52B 109.6
C52 C53 C54 101.6(8)
C52 C53 H53A 111.4
C54 C53 H53A 111.4
C52 C53 H53B 111.4
C54 C53 H53B 111.4
H53A C53 H53B 109.3
O2 C54 C53 103.4(8)
O2 C54 H54A 111.1
C53 C54 H54A 111.1
O2 C54 H54B 111.1
C53 C54 H54B 111.1
H54A C54 H54B 109.0
O1 Li1 C1 112.1(7)
O1 Li1 C4 125.3(7)
C1 Li1 C4 84.4(6)
O1 Li1 C27 115.5(7)
C1 Li1 C27 109.0(6)
C4 Li1 C27 105.9(6)
O1 Li1 Li4 131.5(8)
C1 Li1 Li4 56.3(5)
C4 Li1 Li4 101.7(6)
C27 Li1 Li4 52.8(5)
O1 Li1 C3 104.8(6)
C1 Li1 C3 66.0(5)
C4 Li1 C3 33.4(3)
C27 Li1 C3 137.0(6)
Li4 Li1 C3 109.3(6)
O1 Li1 C2 103.2(6)
C1 Li1 C2 32.5(3)
C4 Li1 C2 63.2(4)
C27 Li1 C2 136.1(6)
Li4 Li1 C2 86.2(6)
C3 Li1 C2 35.8(3)
O1 Li1 Li3 151.0(10)
C1 Li1 Li3 96.8(7)
C4 Li1 Li3 53.3(4)
C27 Li1 Li3 52.9(4)
Li4 Li1 Li3 66.7(6)
C3 Li1 Li3 84.5(4)
C2 Li1 Li3 100.2(5)
O1 Li1 Li2 155.7(8)
C1 Li1 Li2 49.3(5)
C4 Li1 Li2 47.3(5)
C27 Li1 Li2 87.8(5)
Li4 Li1 Li2 56.6(4)
C3 Li1 Li2 55.7(5)
C2 Li1 Li2 52.5(4)
Li3 Li1 Li2 49.8(5)
C4 Li2 C1 90.1(7)
C4 Li2 C24 119.0(8)
C1 Li2 C24 109.6(7)
C4 Li2 Li3 61.8(6)
C1 Li2 Li3 111.8(7)
C24 Li2 Li3 57.3(5)
C4 Li2 C2 68.5(5)
C1 Li2 C2 34.6(3)
C24 Li2 C2 143.6(7)
Li3 Li2 C2 118.6(8)
C4 Li2 C3 33.3(4)
C1 Li2 C3 66.1(5)
C24 Li2 C3 147.1(8)
Li3 Li2 C3 92.9(7)
C2 Li2 C3 36.8(4)
C4 Li2 Li4 104.0(9)
C1 Li2 Li4 55.6(4)
C24 Li2 Li4 55.6(4)
Li3 Li2 Li4 72.1(7)
C2 Li2 Li4 88.1(4)
C3 Li2 Li4 105.3(6)
C4 Li2 Li1 52.5(5)
C1 Li2 Li1 51.1(5)
C24 Li2 Li1 96.5(6)
Li3 Li2 Li1 63.7(4)
C2 Li2 Li1 58.1(5)
C3 Li2 Li1 54.2(4)
Li4 Li2 Li1 53.8(6)
O2 Li3 C24 113.9(6)
O2 Li3 C4 115.4(7)
C24 Li3 C4 111.4(7)
O2 Li3 C27 121.3(7)
C24 Li3 C27 83.9(6)
C4 Li3 C27 106.9(6)
O2 Li3 Li2 136.0(7)
C24 Li3 Li2 57.6(6)
C4 Li3 Li2 53.8(6)
C27 Li3 Li2 101.6(7)
O2 Li3 C26 102.3(6)
C24 Li3 C26 65.4(5)
C4 Li3 C26 138.0(6)
C27 Li3 C26 32.9(3)
Li2 Li3 C26 109.4(7)
O2 Li3 C25 104.9(6)
C24 Li3 C25 31.3(3)
C4 Li3 C25 136.2(7)
C27 Li3 C25 61.7(4)
Li2 Li3 C25 85.6(6)
C26 Li3 C25 35.4(3)
O2 Li3 Li1 147.1(9)
C24 Li3 Li1 98.5(7)
C4 Li3 Li1 52.4(4)
C27 Li3 Li1 54.8(4)
Li2 Li3 Li1 66.4(6)
C26 Li3 Li1 85.8(4)
C25 Li3 Li1 100.0(5)
O2 Li3 Li4 155.3(7)
C24 Li3 Li4 49.8(5)
C4 Li3 Li4 89.1(6)
C27 Li3 Li4 47.2(4)
Li2 Li3 Li4 56.5(4)
C26 Li3 Li4 55.7(4)
C25 Li3 Li4 51.0(4)
Li1 Li3 Li4 51.1(5)
C27 Li4 C1 119.4(7)
C27 Li4 C24 87.4(6)
C1 Li4 C24 107.6(6)
C27 Li4 C25 68.2(5)
C1 Li4 C25 141.4(6)
C24 Li4 C25 34.1(3)
C27 Li4 Li1 62.1(6)
C1 Li4 Li1 57.4(5)
C24 Li4 Li1 108.3(7)
C25 Li4 Li1 117.8(7)
C27 Li4 Li2 101.7(8)
C1 Li4 Li2 54.4(4)
C24 Li4 Li2 54.8(4)
C25 Li4 Li2 87.2(4)
Li1 Li4 Li2 69.6(6)
C27 Li4 C26 32.8(4)
C1 Li4 C26 145.7(7)
C24 Li4 C26 64.1(5)
C25 Li4 C26 36.7(3)
Li1 Li4 C26 92.3(7)
Li2 Li4 C26 103.0(6)
C27 Li4 Li3 52.6(5)
C1 Li4 Li3 94.5(5)
C24 Li4 Li3 48.8(4)
C25 Li4 Li3 58.5(5)
Li1 Li4 Li3 62.2(4)
Li2 Li4 Li3 51.4(6)
C26 Li4 Li3 54.1(4)
C47 O1 C50 109.8(7)
C47 O1 Li1 120.1(7)
C50 O1 Li1 128.7(7)
C51 O2 C54 108.5(7)
C51 O2 Li3 128.8(6)
C54 O2 Li3 121.5(7)
C5 Si1 C6 107.6(5)
C5 Si1 C1 116.0(4)
C6 Si1 C1 114.9(4)
C5 Si1 C7 106.8(4)
C6 Si1 C7 105.3(4)
C1 Si1 C7 105.3(4)
C28 Si2 C24 108.0(4)
C28 Si2 C30 104.0(5)
C24 Si2 C30 113.1(4)
C28 Si2 C29 105.9(5)
C24 Si2 C29 117.1(4)
C30 Si2 C29 107.8(5)

loop_
_geom_bond_atom_site_label_1
_geom_bond_atom_site_label_2
_geom_bond_distance
C1 C2 1.372(10)
C1 Si1 1.849(9)
C1 Li2 2.169(17)
C1 Li4 2.200(15)
C1 Li1 2.228(17)
C2 C3 1.536(11)
C2 C8 1.543(11)
C2 Li2 2.387(17)
C2 Li1 2.552(16)
C3 C4 1.357(11)
C3 C12 1.558(10)
C3 Li1 2.429(15)
C3 Li2 2.472(18)
C4 C18 1.500(11)
C4 Li2 2.100(18)
C4 Li1 2.268(15)
C4 Li3 2.293(16)
C5 Si1 1.839(10)
C5 H5A 0.9800
C5 H5B 0.9800
C5 H5C 0.9800
C6 Si1 1.843(10)
C6 H6A 0.9800
C6 H6B 0.9800
C6 H6C 0.9800
C7 Si1 1.914(9)
C7 H7A 0.9800
C7 H7B 0.9800
C7 H7C 0.9800
C8 C9 1.589(12)
C8 H8A 0.9900
C8 H8B 0.9900
C9 C10 1.539(12)
C9 H9A 0.9900
C9 H9B 0.9900
C10 C11 1.568(14)
C10 H10A 0.9900
C10 H10B 0.9900
C11 H11A 0.9800
C11 H11B 0.9800
C11 H11C 0.9800
C12 C13 1.363(11)
C12 C17 1.407(12)
C13 C14 1.381(14)
C13 H13 0.9500
C14 C15 1.379(15)
C14 H14 0.9500
C15 C16 1.351(14)
C15 H15 0.9500
C16 C17 1.378(13)
C16 H16 0.9500
C17 H17 0.9500
C18 C23 1.367(11)
C18 C19 1.395(13)
C19 C20 1.388(13)
C19 H19 0.9500
C20 C21 1.399(12)
C20 H20 0.9500
C21 C22 1.402(13)
C21 H21 0.9500
C22 C23 1.338(12)
C22 H22 0.9500
C23 H23 0.9500
C24 C25 1.345(10)
C24 Si2 1.858(9)
C24 Li3 2.175(16)
C24 Li2 2.184(17)
C24 Li4 2.206(16)
C25 C31 1.525(12)
C25 C26 1.540(11)
C25 Li4 2.356(16)
C25 Li3 2.587(16)
C26 C27 1.359(11)
C26 C35 1.446(12)
C26 Li3 2.461(15)
C26 Li4 2.509(17)
C27 C41 1.476(11)
C27 Li4 2.127(17)
C27 Li3 2.303(14)
C27 Li1 2.360(16)
C28 Si2 1.845(10)
C28 H28A 0.9800
C28 H28B 0.9800
C28 H28C 0.9800
C29 Si2 1.919(10)
C29 H29A 0.9800
C29 H29B 0.9800
C29 H29C 0.9800
C30 Si2 1.906(9)
C30 H30A 0.9800
C30 H30B 0.9800
C30 H30C 0.9800
C31 C32 1.479(12)
C31 H31A 0.9900
C31 H31B 0.9900
C32 C33 1.446(13)
C32 H32A 0.9900
C32 H32B 0.9900
C33 C34 1.467(14)
C33 H33A 0.9900
C33 H33B 0.9900
C34 H34A 0.9800
C34 H34B 0.9800
C34 H34C 0.9800
C35 C36 1.395(12)
C35 C40 1.416(11)
C36 C37 1.389(13)
C36 H36 0.9500
C37 C38 1.382(14)
C37 H37 0.9500
C38 C39 1.371(15)
C38 H38 0.9500
C39 C40 1.372(13)
C39 H39 0.9500
C40 H40 0.9500
C41 C42 1.401(12)
C41 C46 1.422(10)
C42 C43 1.400(13)
C42 H42 0.9500
C43 C44 1.332(13)
C43 H43 0.9500
C44 C45 1.357(14)
C44 H44 0.9500
C45 C46 1.445(11)
C45 H45 0.9500
C46 H46 0.9500
C47 O1 1.437(10)
C47 C48 1.597(13)
C47 H47A 0.9900
C47 H47B 0.9900
C48 C49 1.374(14)
C48 H48A 0.9900
C48 H48B 0.9900
C49 C50 1.482(13)
C49 H49A 0.9900
C49 H49B 0.9900
C50 O1 1.442(12)
C50 H50A 0.9900
C50 H50B 0.9900
C51 O2 1.425(11)
C51 C52 1.522(12)
C51 H51A 0.9900
C51 H51B 0.9900
C52 C53 1.474(15)
C52 H52A 0.9900
C52 H52B 0.9900
C53 C54 1.500(12)
C53 H53A 0.9900
C53 H53B 0.9900
C54 O2 1.434(11)
C54 H54A 0.9900
C54 H54B 0.9900
Li1 O1 1.922(13)
Li1 Li4 2.422(19)
Li1 Li3 2.754(6)
Li1 Li2 2.81(2)
Li2 Li3 2.35(2)
Li2 Li4 2.506(8)
Li3 O2 1.952(15)
Li3 Li4 2.86(2)
